data_7704081
loop_
_publ_author_name
'Kuo, Yu-Chen'
'Liu, Hsin-Kuan'
'Wang, Sue-Lein'
'Lii, Kwang-Hwa'

_publ_section_title
;
 High-temperature, high-pressure hydrothermal synthesis, crystal
 structure, and infrared and NMR spectroscopy of a barium lead borate with
 a 2D layer structure:
 [Ba<sub>3</sub>Pb(H<sub>2</sub>O)][B<sub>11</sub>O<sub>19</sub>(OH)<sub>3</sub>].
;
_journal_issue 19
_journal_name_full 'Dalton transactions (Cambridge, England : 2003)'
_journal_page_first 6220
_journal_page_last 6226
_journal_paper_doi 10.1039/d0dt01172j
_journal_volume 49
_journal_year 2020
_chemical_formula_sum 'B11 Ba3 H5 O23 Pb'
_chemical_formula_weight 1111.16
_space_group_IT_number 14
_space_group_name_Hall '-P 2yn'
_space_group_name_H-M_alt 'P 1 21/n 1'
_symmetry_cell_setting monoclinic
_symmetry_space_group_name_H-M 'P 1 21/n 1'
_atom_sites_solution_hydrogens none
_atom_sites_solution_primary direct
_atom_sites_solution_secondary difmap
_audit_creation_method SHELXL-97
_audit_update_record
;
2020-03-22 deposited with the CCDC.	2020-04-14 downloaded from the CCDC.
;
_cell_angle_alpha 90.00
_cell_angle_beta 90.9520(10)
_cell_angle_gamma 90.00
_cell_formula_units_Z 4
_cell_length_a 6.6580(2)
_cell_length_b 30.3359(8)
_cell_length_c 8.7411(2)
_cell_measurement_reflns_used 817
_cell_measurement_temperature 296(2)
_cell_measurement_theta_max 34.6985
_cell_measurement_theta_min 2.6713
_cell_volume 1765.25(8)
_computing_structure_refinement 'SHELXL-97 (Sheldrick, 2008)'
_computing_structure_solution 'SHELXS-97 (Sheldrick, 2008)'
_diffrn_ambient_temperature 296(2)
_diffrn_measured_fraction_theta_full 0.998
_diffrn_measured_fraction_theta_max 0.998
_diffrn_measurement_device_type 'Bruker D8 QUEST CMOS PHOTON II'
_diffrn_measurement_method '\w and \f scans'
_diffrn_radiation_monochromator graphite
_diffrn_radiation_source 'fine-focus sealed tube'
_diffrn_radiation_type MoK\a
_diffrn_radiation_wavelength 0.71073
_diffrn_reflns_av_R_equivalents 0.0292
_diffrn_reflns_av_sigmaI/netI 0.0088
_diffrn_reflns_limit_h_max 8
_diffrn_reflns_limit_h_min -8
_diffrn_reflns_limit_k_max 40
_diffrn_reflns_limit_k_min -40
_diffrn_reflns_limit_l_max 11
_diffrn_reflns_limit_l_min -11
_diffrn_reflns_number 110199
_diffrn_reflns_theta_full 28.36
_diffrn_reflns_theta_max 28.36
_diffrn_reflns_theta_min 2.43
_exptl_absorpt_coefficient_mu 16.241
_exptl_absorpt_correction_T_max 0.696
_exptl_absorpt_correction_T_min 0.248
_exptl_absorpt_correction_type 'Numerical Mu Calculated'
_exptl_absorpt_process_details none
_exptl_crystal_colour colorless
_exptl_crystal_density_diffrn 4.181
_exptl_crystal_density_method 'not measured'
_exptl_crystal_description lamellar
_exptl_crystal_F_000 1976
_exptl_crystal_size_max 0.129
_exptl_crystal_size_mid 0.043
_exptl_crystal_size_min 0.007
_refine_diff_density_max 5.167
_refine_diff_density_min -6.903
_refine_diff_density_rms 0.336
_refine_ls_extinction_coef 0.00181(12)
_refine_ls_extinction_expression Fc^*^=kFc[1+0.001xFc^2^\l^3^/sin(2\q)]^-1/4^
_refine_ls_extinction_method SHELXL
_refine_ls_goodness_of_fit_ref 1.072
_refine_ls_hydrogen_treatment none
_refine_ls_matrix_type full
_refine_ls_number_parameters 344
_refine_ls_number_reflns 4405
_refine_ls_number_restraints 0
_refine_ls_restrained_S_all 1.072
_refine_ls_R_factor_all 0.0368
_refine_ls_R_factor_gt 0.0362
_refine_ls_shift/su_max 0.001
_refine_ls_shift/su_mean 0.000
_refine_ls_structure_factor_coef Fsqd
_refine_ls_weighting_details 'calc w=1/[\s^2^(Fo^2^)+(0.0343P)^2^+44.7345P] where P=(Fo^2^+2Fc^2^)/3'
_refine_ls_weighting_scheme calc
_refine_ls_wR_factor_gt 0.0894
_refine_ls_wR_factor_ref 0.0899
_reflns_number_gt 4326
_reflns_number_total 4405
_reflns_threshold_expression >2sigma(I)
_cod_data_source_file d0dt01172j2.cif
_cod_data_source_block bapbbo
_cod_depositor_comments 'Adding full bibliography for 7704081.cif.'
_cod_original_sg_symbol_H-M 'P 21/n'
_cod_original_formula_sum 'H5 B11 Ba3 O23 Pb'
_cod_database_code 7704081

loop_
_symmetry_equiv_pos_as_xyz
'x, y, z'
'-x+1/2, y+1/2, -z+1/2'
'-x, -y, -z'
'x-1/2, -y-1/2, z-1/2'

loop_
_atom_site_label
_atom_site_type_symbol
_atom_site_fract_x
_atom_site_fract_y
_atom_site_fract_z
_atom_site_U_iso_or_equiv
_atom_site_adp_type
_atom_site_occupancy
_atom_site_symmetry_multiplicity
_atom_site_calc_flag
_atom_site_refinement_flags
_atom_site_disorder_assembly
_atom_site_disorder_group
Ba1 Ba -0.08280(6) 0.678476(13) 0.17529(4) 0.01212(11) Uani 1 1 d . . .
Ba2 Ba 0.31682(6) 0.680957(13) 0.83500(4) 0.01165(11) Uani 1 1 d . . .
Ba3 Ba 0.76540(6) 0.516959(15) 0.16451(5) 0.01935(12) Uani 1 1 d . . .
Pb1 Pb 0.62522(5) 0.602763(14) 0.50515(4) 0.03140(12) Uani 1 1 d . . .
B1 B 0.2360(10) 0.7204(2) 0.4408(8) 0.0078(12) Uani 1 1 d . . .
B2 B 0.4752(10) 0.6833(2) 0.2680(8) 0.0072(12) Uani 1 1 d . . .
B3 B 0.5991(10) 0.7180(2) 0.5241(8) 0.0067(11) Uani 1 1 d . . .
B4 B 0.4364(10) 0.7472(2) 0.0839(8) 0.0083(12) Uani 1 1 d . . .
B5 B 0.8267(10) 0.6899(2) 0.7398(8) 0.0088(12) Uani 1 1 d . . .
B6 B 0.7994(11) 0.6148(2) 0.8624(8) 0.0101(12) Uani 1 1 d . . .
B7 B 0.0740(13) 0.5853(3) 0.6954(9) 0.0186(15) Uani 1 1 d . . .
B8 B 0.1017(10) 0.5827(2) 0.9899(8) 0.0094(12) Uani 1 1 d . . .
B9 B 0.3804(11) 0.6063(2) 0.1697(8) 0.0101(13) Uani 1 1 d . . .
B10 B 0.2583(11) 0.5305(2) 0.1921(8) 0.0102(13) Uani 1 1 d . . .
B11 B 0.0571(19) 0.5617(6) 0.4260(14) 0.048(3) Uani 1 1 d . . .
O1 O 0.0434(7) 0.73603(16) 0.4454(5) 0.0125(9) Uani 1 1 d . . .
O2 O 0.2723(7) 0.69179(16) 0.3231(5) 0.0114(9) Uani 1 1 d . . .
O3 O 0.3831(6) 0.73077(15) 0.5479(5) 0.0090(8) Uani 1 1 d . . .
O4 O 0.5148(7) 0.70451(15) 0.1218(5) 0.0092(8) Uani 1 1 d . . .
O5 O 0.6272(7) 0.69354(17) 0.3849(5) 0.0129(9) Uani 1 1 d . . .
O6 O 0.5035(7) 0.63546(15) 0.2420(5) 0.0110(9) Uani 1 1 d . . .
O7 O 0.7217(7) 0.75687(14) 0.5414(5) 0.0084(8) Uani 1 1 d . . .
O8 O 0.6512(7) 0.68624(15) 0.6556(6) 0.0109(9) Uani 1 1 d . . .
O9 O 0.9670(7) 0.72091(16) 0.7099(6) 0.0127(9) Uani 1 1 d . . .
O10 O 0.8693(7) 0.66189(15) 0.8588(5) 0.0114(9) Uani 1 1 d . . .
O11 O 0.8903(7) 0.59423(16) 0.9938(5) 0.0108(9) Uani 1 1 d . . .
O12 O 0.5812(7) 0.61484(17) 0.8666(6) 0.0149(9) Uani 1 1 d . . .
O13 O 0.8606(7) 0.59230(17) 0.7171(5) 0.0135(9) Uani 1 1 d . . .
O14 O 0.1650(14) 0.6269(3) 0.6184(10) 0.057(2) Uani 1 1 d . . .
O15 O 0.1202(11) 0.5543(4) 0.5853(9) 0.069(3) Uani 1 1 d . . .
O16 O 0.1832(7) 0.58082(17) 0.8349(5) 0.0143(9) Uani 1 1 d . . .
O17 O 0.1287(7) 0.53985(15) 0.0628(6) 0.0119(9) Uani 1 1 d . . .
O18 O 0.2203(7) 0.61823(15) 0.0770(5) 0.0100(8) Uani 1 1 d . . .
O19 O 0.4231(8) 0.56305(16) 0.2013(7) 0.0194(11) Uani 1 1 d . . .
O20 O 0.3560(8) 0.48719(15) 0.1688(6) 0.0145(9) Uani 1 1 d . . .
O21 O 0.1431(10) 0.5303(2) 0.3349(7) 0.0288(13) Uani 1 1 d . . .
O22 O 0.9162(13) 0.5942(4) 0.3699(9) 0.060(3) Uani 1 1 d . . .
O23 O 0.6601(17) 0.5199(3) 0.4741(10) 0.058(2) Uani 1 1 d . . .

loop_
_atom_site_aniso_label
_atom_site_aniso_U_11
_atom_site_aniso_U_22
_atom_site_aniso_U_33
_atom_site_aniso_U_23
_atom_site_aniso_U_13
_atom_site_aniso_U_12
Ba1 0.00774(18) 0.0177(2) 0.01095(19) -0.00193(13) -0.00026(13) 0.00171(13)
Ba2 0.00956(18) 0.01475(19) 0.01066(19) 0.00054(13) 0.00099(13) 0.00178(13)
Ba3 0.00847(19) 0.0269(2) 0.0227(2) -0.01261(17) 0.00005(15) 0.00051(15)
Pb1 0.02397(18) 0.0538(2) 0.01643(17) 0.00271(13) -0.00105(12) -0.00485(14)
B1 0.009(3) 0.006(3) 0.008(3) 0.002(2) 0.002(2) -0.001(2)
B2 0.005(3) 0.008(3) 0.009(3) -0.001(2) 0.000(2) 0.000(2)
B3 0.009(3) 0.001(3) 0.010(3) 0.000(2) 0.000(2) 0.001(2)
B4 0.007(3) 0.006(3) 0.011(3) 0.001(2) -0.001(2) 0.001(2)
B5 0.008(3) 0.011(3) 0.008(3) -0.001(2) 0.001(2) 0.001(2)
B6 0.009(3) 0.011(3) 0.010(3) 0.000(2) 0.001(2) -0.001(2)
B7 0.016(4) 0.026(4) 0.013(3) -0.004(3) -0.005(3) 0.005(3)
B8 0.011(3) 0.011(3) 0.007(3) -0.001(2) 0.000(2) -0.001(2)
B9 0.013(3) 0.006(3) 0.011(3) 0.000(2) -0.001(3) 0.001(2)
B10 0.011(3) 0.009(3) 0.010(3) 0.000(2) -0.001(2) 0.002(2)
B11 0.033(6) 0.083(10) 0.027(6) -0.015(6) 0.000(5) 0.000(6)
O1 0.007(2) 0.018(2) 0.013(2) -0.0041(18) -0.0013(16) 0.0021(17)
O2 0.007(2) 0.017(2) 0.010(2) -0.0052(17) 0.0013(16) -0.0008(17)
O3 0.0051(19) 0.011(2) 0.011(2) -0.0022(16) -0.0004(15) 0.0011(15)
O4 0.010(2) 0.008(2) 0.010(2) 0.0005(16) 0.0001(16) 0.0030(16)
O5 0.008(2) 0.020(2) 0.011(2) -0.0090(18) -0.0013(16) 0.0000(17)
O6 0.013(2) 0.008(2) 0.012(2) -0.0005(16) -0.0044(17) 0.0006(16)
O7 0.007(2) 0.0074(19) 0.011(2) 0.0001(16) -0.0018(15) 0.0007(15)
O8 0.010(2) 0.009(2) 0.014(2) 0.0023(16) -0.0017(17) -0.0023(16)
O9 0.009(2) 0.013(2) 0.016(2) 0.0067(18) -0.0046(17) -0.0024(17)
O10 0.012(2) 0.011(2) 0.011(2) 0.0026(17) -0.0039(17) -0.0007(17)
O11 0.009(2) 0.012(2) 0.012(2) 0.0008(16) -0.0008(17) 0.0015(16)
O12 0.008(2) 0.016(2) 0.020(2) 0.0027(19) -0.0014(18) 0.0007(17)
O13 0.009(2) 0.023(2) 0.009(2) -0.0017(18) -0.0021(16) 0.0024(18)
O14 0.048(5) 0.077(6) 0.045(5) 0.016(4) 0.000(4) -0.022(5)
O15 0.025(4) 0.154(10) 0.027(4) -0.050(5) -0.010(3) 0.034(5)
O16 0.011(2) 0.022(2) 0.009(2) -0.0015(18) -0.0004(17) 0.0024(18)
O17 0.014(2) 0.009(2) 0.013(2) -0.0009(17) -0.0043(17) 0.0003(16)
O18 0.011(2) 0.010(2) 0.010(2) -0.0001(16) -0.0024(16) 0.0001(16)
O19 0.015(2) 0.010(2) 0.033(3) 0.002(2) -0.012(2) -0.0003(18)
O20 0.015(2) 0.008(2) 0.020(2) -0.0002(18) -0.0010(19) 0.0033(17)
O21 0.031(3) 0.043(4) 0.013(3) 0.000(2) 0.007(2) 0.009(3)
O22 0.043(5) 0.117(8) 0.019(3) -0.015(4) 0.004(3) -0.013(5)
O23 0.099(8) 0.038(4) 0.036(4) -0.001(3) 0.006(5) -0.008(4)

loop_
_atom_type_symbol
_atom_type_description
_atom_type_scat_dispersion_real
_atom_type_scat_dispersion_imag
_atom_type_scat_source
H H 0.0000 0.0000 'International Tables Vol C Tables 4.2.6.8 and 6.1.1.4'
B B 0.0013 0.0007 'International Tables Vol C Tables 4.2.6.8 and 6.1.1.4'
Ba Ba -0.3244 2.2819 'International Tables Vol C Tables 4.2.6.8 and 6.1.1.4'
O O 0.0106 0.0060 'International Tables Vol C Tables 4.2.6.8 and 6.1.1.4'
Pb Pb -3.3944 10.1111 'International Tables Vol C Tables 4.2.6.8 and 6.1.1.4'

loop_
_geom_angle_atom_site_label_1
_geom_angle_atom_site_label_2
_geom_angle_atom_site_label_3
_geom_angle
_geom_angle_site_symmetry_1
_geom_angle_site_symmetry_3
_geom_angle_publ_flag
O2 Ba1 O5 106.11(14) . 1_455 ?
O2 Ba1 O4 148.89(14) . 1_455 ?
O5 Ba1 O4 51.90(14) 1_455 1_455 ?
O2 Ba1 O10 125.29(14) . 1_454 ?
O5 Ba1 O10 128.27(14) 1_455 1_454 ?
O4 Ba1 O10 78.26(13) 1_455 1_454 ?
O2 Ba1 O18 67.93(13) . . ?
O5 Ba1 O18 145.08(14) 1_455 . ?
O4 Ba1 O18 143.09(13) 1_455 . ?
O10 Ba1 O18 70.19(13) 1_454 . ?
O2 Ba1 O3 95.80(14) . 4_575 ?
O5 Ba1 O3 92.63(14) 1_455 4_575 ?
O4 Ba1 O3 67.25(12) 1_455 4_575 ?
O10 Ba1 O3 77.98(13) 1_454 4_575 ?
O18 Ba1 O3 121.83(13) . 4_575 ?
O2 Ba1 O11 114.96(13) . 1_454 ?
O5 Ba1 O11 117.41(14) 1_455 1_454 ?
O4 Ba1 O11 95.87(13) 1_455 1_454 ?
O10 Ba1 O11 47.80(13) 1_454 1_454 ?
O18 Ba1 O11 48.45(13) . 1_454 ?
O3 Ba1 O11 125.75(13) 4_575 1_454 ?
O2 Ba1 O1 46.86(13) . . ?
O5 Ba1 O1 64.62(13) 1_455 . ?
O4 Ba1 O1 102.52(13) 1_455 . ?
O10 Ba1 O1 152.51(14) 1_454 . ?
O18 Ba1 O1 114.32(13) . . ?
O3 Ba1 O1 77.17(13) 4_575 . ?
O11 Ba1 O1 155.32(13) 1_454 . ?
O2 Ba1 O7 60.58(13) . 4_575 ?
O5 Ba1 O7 129.07(13) 1_455 4_575 ?
O4 Ba1 O7 112.91(12) 1_455 4_575 ?
O10 Ba1 O7 78.73(13) 1_454 4_575 ?
O18 Ba1 O7 79.64(12) . 4_575 ?
O3 Ba1 O7 46.58(12) 4_575 4_575 ?
O11 Ba1 O7 112.06(12) 1_454 4_575 ?
O1 Ba1 O7 75.72(13) . 4_575 ?
O2 Ba1 B2 134.52(16) . 1_455 ?
O5 Ba1 B2 28.40(16) 1_455 1_455 ?
O4 Ba1 B2 28.27(15) 1_455 1_455 ?
O10 Ba1 B2 100.02(16) 1_454 1_455 ?
O18 Ba1 B2 142.44(16) . 1_455 ?
O3 Ba1 B2 89.28(15) 4_575 1_455 ?
O11 Ba1 B2 97.49(15) 1_454 1_455 ?
O1 Ba1 B2 91.24(16) . 1_455 ?
O7 Ba1 B2 135.51(15) 4_575 1_455 ?
O2 Ba1 O22 82.52(19) . 1_455 ?
O5 Ba1 O22 76.1(2) 1_455 1_455 ?
O4 Ba1 O22 108.28(19) 1_455 1_455 ?
O10 Ba1 O22 113.14(18) 1_454 1_455 ?
O18 Ba1 O22 69.09(19) . 1_455 ?
O3 Ba1 O22 167.49(18) 4_575 1_455 ?
O11 Ba1 O22 65.45(18) 1_454 1_455 ?
O1 Ba1 O22 92.93(18) . 1_455 ?
O7 Ba1 O22 138.71(19) 4_575 1_455 ?
B2 Ba1 O22 83.2(2) 1_455 1_455 ?
O2 Ba1 O6 137.93(13) . 1_455 ?
O5 Ba1 O6 45.92(13) 1_455 1_455 ?
O4 Ba1 O6 46.22(12) 1_455 1_455 ?
O10 Ba1 O6 91.32(13) 1_454 1_455 ?
O18 Ba1 O6 114.76(13) . 1_455 ?
O3 Ba1 O6 113.31(12) 4_575 1_455 ?
O11 Ba1 O6 72.41(12) 1_454 1_455 ?
O1 Ba1 O6 109.21(13) . 1_455 ?
O7 Ba1 O6 158.83(12) 4_575 1_455 ?
B2 Ba1 O6 27.70(14) 1_455 1_455 ?
O22 Ba1 O6 62.42(18) 1_455 1_455 ?
O12 Ba2 O14 81.6(3) . . ?
O12 Ba2 O7 128.06(15) . 4_576 ?
O14 Ba2 O7 144.0(2) . 4_576 ?
O12 Ba2 O8 64.26(15) . . ?
O14 Ba2 O8 86.1(2) . . ?
O7 Ba2 O8 122.90(14) 4_576 . ?
O12 Ba2 O9 153.58(15) . 1_455 ?
O14 Ba2 O9 72.1(2) . 1_455 ?
O7 Ba2 O9 75.98(14) 4_576 1_455 ?
O8 Ba2 O9 115.07(14) . 1_455 ?
O12 Ba2 O4 78.88(14) . 1_556 ?
O14 Ba2 O4 156.7(2) . 1_556 ?
O7 Ba2 O4 50.01(13) 4_576 1_556 ?
O8 Ba2 O4 96.78(13) . 1_556 ?
O9 Ba2 O4 125.98(13) 1_455 1_556 ?
O12 Ba2 O18 65.82(14) . 1_556 ?
O14 Ba2 O18 91.6(2) . 1_556 ?
O7 Ba2 O18 85.08(13) 4_576 1_556 ?
O8 Ba2 O18 129.81(13) . 1_556 ?
O9 Ba2 O18 111.65(13) 1_455 1_556 ?
O4 Ba2 O18 68.75(13) 1_556 1_556 ?
O12 Ba2 O3 111.19(14) . . ?
O14 Ba2 O3 77.0(2) . . ?
O7 Ba2 O3 104.47(13) 4_576 . ?
O8 Ba2 O3 49.82(13) . . ?
O9 Ba2 O3 65.68(13) 1_455 . ?
O4 Ba2 O3 122.22(13) 1_556 . ?
O18 Ba2 O3 168.56(13) 1_556 . ?
O12 Ba2 O10 119.51(14) . 1_455 ?
O14 Ba2 O10 64.9(2) . 1_455 ?
O7 Ba2 O10 81.14(13) 4_576 1_455 ?
O8 Ba2 O10 148.48(14) . 1_455 ?
O9 Ba2 O10 46.19(13) 1_455 1_455 ?
O4 Ba2 O10 114.74(13) 1_556 1_455 ?
O18 Ba2 O10 66.43(13) 1_556 1_455 ?
O3 Ba2 O10 108.28(12) . 1_455 ?
O12 Ba2 B4 104.82(17) . 1_556 ?
O14 Ba2 B4 172.8(3) . 1_556 ?
O7 Ba2 B4 28.87(15) 4_576 1_556 ?
O8 Ba2 B4 99.43(17) . 1_556 ?
O9 Ba2 B4 101.33(16) 1_455 1_556 ?
O4 Ba2 B4 27.67(15) 1_556 1_556 ?
O18 Ba2 B4 88.33(16) 1_556 1_556 ?
O3 Ba2 B4 103.08(16) . 1_556 ?
O10 Ba2 B4 108.64(16) 1_455 1_556 ?
O12 Ba2 O1 105.19(14) . 4_676 ?
O14 Ba2 O1 153.5(2) . 4_676 ?
O7 Ba2 O1 48.50(13) 4_576 4_676 ?
O8 Ba2 O1 74.58(13) . 4_676 ?
O9 Ba2 O1 99.58(13) 1_455 4_676 ?
O4 Ba2 O1 46.80(12) 1_556 4_676 ?
O18 Ba2 O1 114.68(13) 1_556 4_676 ?
O3 Ba2 O1 76.70(12) . 4_676 ?
O10 Ba2 O1 127.45(13) 1_455 4_676 ?
B4 Ba2 O1 28.35(15) 1_556 4_676 ?
O12 Ba2 O16 57.72(14) . . ?
O14 Ba2 O16 46.5(2) . . ?
O7 Ba2 O16 127.09(13) 4_576 . ?
O8 Ba2 O16 106.62(13) . . ?
O9 Ba2 O16 100.45(13) 1_455 . ?
O4 Ba2 O16 111.11(12) 1_556 . ?
O18 Ba2 O16 46.42(12) 1_556 . ?
O3 Ba2 O16 122.27(12) . . ?
O10 Ba2 O16 62.77(13) 1_455 . ?
B4 Ba2 O16 134.50(16) 1_556 . ?
O1 Ba2 O16 156.97(13) 4_676 . ?
O17 Ba3 O19 132.35(15) 1_655 . ?
O17 Ba3 O17 71.16(16) 1_655 3_665 ?
O19 Ba3 O17 129.98(15) . 3_665 ?
O17 Ba3 O23 123.5(2) 1_655 . ?
O19 Ba3 O23 69.1(3) . . ?
O17 Ba3 O23 142.4(2) 3_665 . ?
O17 Ba3 O20 161.26(15) 1_655 . ?
O19 Ba3 O20 50.03(14) . . ?
O17 Ba3 O20 93.88(14) 3_665 . ?
O23 Ba3 O20 75.2(2) . . ?
O17 Ba3 O11 49.76(13) 1_655 1_554 ?
O19 Ba3 O11 83.84(15) . 1_554 ?
O17 Ba3 O11 93.20(14) 3_665 1_554 ?
O23 Ba3 O11 123.2(2) . 1_554 ?
O20 Ba3 O11 122.67(13) . 1_554 ?
O17 Ba3 O21 50.31(15) 1_655 1_655 ?
O19 Ba3 O21 125.97(17) . 1_655 ?
O17 Ba3 O21 103.15(15) 3_665 1_655 ?
O23 Ba3 O21 74.4(3) . 1_655 ?
O20 Ba3 O21 147.53(16) . 1_655 ?
O11 Ba3 O21 84.18(16) 1_554 1_655 ?
O17 Ba3 O16 98.85(14) 1_655 3_666 ?
O19 Ba3 O16 127.72(14) . 3_666 ?
O17 Ba3 O16 48.98(14) 3_665 3_666 ?
O23 Ba3 O16 93.5(2) . 3_666 ?
O20 Ba3 O16 78.25(13) . 3_666 ?
O11 Ba3 O16 140.18(13) 1_554 3_666 ?
O21 Ba3 O16 92.26(16) 1_655 3_666 ?
O17 Ba3 O20 85.38(14) 1_655 3_665 ?
O19 Ba3 O20 85.59(15) . 3_665 ?
O17 Ba3 O20 48.60(13) 3_665 3_665 ?
O23 Ba3 O20 150.0(3) . 3_665 ?
O20 Ba3 O20 76.12(16) . 3_665 ?
O11 Ba3 O20 67.17(13) 1_554 3_665 ?
O21 Ba3 O20 135.37(15) 1_655 3_665 ?
O16 Ba3 O20 89.38(13) 3_666 3_665 ?
O17 Ba3 O22 73.25(18) 1_655 . ?
O19 Ba3 O22 78.8(2) . . ?
O17 Ba3 O22 144.18(19) 3_665 . ?
O23 Ba3 O22 60.2(2) . . ?
O20 Ba3 O22 121.80(19) . . ?
O11 Ba3 O22 66.2(2) 1_554 . ?
O21 Ba3 O22 48.4(2) 1_655 . ?
O16 Ba3 O22 135.4(2) 3_666 . ?
O20 Ba3 O22 132.0(2) 3_665 . ?
O17 Ba3 O15 101.42(18) 1_655 3_666 ?
O19 Ba3 O15 117.83(18) . 3_666 ?
O17 Ba3 O15 90.55(17) 3_665 3_666 ?
O23 Ba3 O15 54.3(2) . 3_666 ?
O20 Ba3 O15 89.64(19) . 3_666 ?
O11 Ba3 O15 147.1(2) 1_554 3_666 ?
O21 Ba3 O15 63.1(2) 1_655 3_666 ?
O16 Ba3 O15 44.97(18) 3_666 3_666 ?
O20 Ba3 O15 134.30(18) 3_665 3_666 ?
O22 Ba3 O15 92.5(3) . 3_666 ?
O17 Ba3 B11 66.2(2) 1_655 1_655 ?
O19 Ba3 B11 101.2(3) . 1_655 ?
O17 Ba3 B11 127.8(3) 3_665 1_655 ?
O23 Ba3 B11 57.9(3) . 1_655 ?
O20 Ba3 B11 132.4(2) . 1_655 ?
O11 Ba3 B11 81.5(3) 1_554 1_655 ?
O21 Ba3 B11 24.8(3) 1_655 1_655 ?
O16 Ba3 B11 110.1(3) 3_666 1_655 ?
O20 Ba3 B11 147.1(3) 3_665 1_655 ?
O22 Ba3 B11 26.0(3) . 1_655 ?
O15 Ba3 B11 70.5(4) 3_666 1_655 ?
O22 Pb1 O13 80.7(2) . . ?
O22 Pb1 O23 75.8(4) . . ?
O13 Pb1 O23 83.9(3) . . ?
O22 Pb1 O6 81.0(3) . . ?
O13 Pb1 O6 154.90(16) . . ?
O23 Pb1 O6 108.0(2) . . ?
O22 Pb1 Ba3 49.3(2) . . ?
O13 Pb1 Ba3 108.75(12) . . ?
O23 Pb1 Ba3 42.9(2) . . ?
O6 Pb1 Ba3 70.83(10) . . ?
O22 Pb1 Ba1 45.9(3) . 1_655 ?
O13 Pb1 Ba1 107.21(12) . 1_655 ?
O23 Pb1 Ba1 115.1(2) . 1_655 ?
O6 Pb1 Ba1 47.85(11) . 1_655 ?
Ba3 Pb1 Ba1 74.501(10) . 1_655 ?
O1 B1 O2 114.7(6) . . ?
O1 B1 O3 123.8(6) . . ?
O2 B1 O3 121.4(6) . . ?
O1 B1 Ba1 64.6(3) . . ?
O2 B1 Ba1 50.2(3) . . ?
O3 B1 Ba1 170.2(4) . . ?
O4 B2 O5 112.7(5) . . ?
O4 B2 O2 113.0(5) . . ?
O5 B2 O2 111.4(5) . . ?
O4 B2 O6 105.9(5) . . ?
O5 B2 O6 103.2(5) . . ?
O2 B2 O6 110.1(5) . . ?
O4 B2 Ba1 66.5(3) . 1_655 ?
O5 B2 Ba1 62.5(3) . 1_655 ?
O2 B2 Ba1 171.5(4) . 1_655 ?
O6 B2 Ba1 77.8(3) . 1_655 ?
O5 B3 O7 115.4(5) . . ?
O5 B3 O3 112.7(5) . . ?
O7 B3 O3 108.4(5) . . ?
O5 B3 O8 106.1(5) . . ?
O7 B3 O8 108.3(5) . . ?
O3 B3 O8 105.2(5) . . ?
O4 B4 O7 109.3(5) . 4_575 ?
O4 B4 O9 112.0(5) . 4_575 ?
O7 B4 O9 111.3(5) 4_575 4_575 ?
O4 B4 O1 108.4(5) . 4_675 ?
O7 B4 O1 107.2(5) 4_575 4_675 ?
O9 B4 O1 108.5(5) 4_575 4_675 ?
O4 B4 Ba2 70.1(3) . 1_554 ?
O7 B4 Ba2 61.7(3) 4_575 1_554 ?
O9 B4 Ba2 172.7(4) 4_575 1_554 ?
O1 B4 Ba2 76.7(3) 4_675 1_554 ?
O9 B5 O10 116.3(6) . . ?
O9 B5 O8 122.4(6) . . ?
O10 B5 O8 121.3(6) . . ?
O9 B5 Ba2 55.6(3) . 1_655 ?
O10 B5 Ba2 64.8(3) . 1_655 ?
O8 B5 Ba2 159.7(4) . 1_655 ?
O11 B6 O12 112.9(5) . . ?
O11 B6 O10 107.7(5) . . ?
O12 B6 O10 108.1(5) . . ?
O11 B6 O13 111.2(5) . . ?
O12 B6 O13 107.8(5) . . ?
O10 B6 O13 109.0(5) . . ?
O11 B6 Ba1 61.2(3) . 1_656 ?
O12 B6 Ba1 101.3(4) . 1_656 ?
O10 B6 Ba1 54.2(3) . 1_656 ?
O13 B6 Ba1 150.2(4) . 1_656 ?
O15 B7 O16 114.7(7) . . ?
O15 B7 O13 114.8(7) . 1_455 ?
O16 B7 O13 113.0(6) . 1_455 ?
O15 B7 O14 99.0(8) . . ?
O16 B7 O14 104.5(7) . . ?
O13 B7 O14 109.0(7) 1_455 . ?
O11 B8 O17 108.5(5) 1_455 1_556 ?
O11 B8 O16 113.8(5) 1_455 . ?
O17 B8 O16 108.9(5) 1_556 . ?
O11 B8 O18 108.2(5) 1_455 1_556 ?
O17 B8 O18 110.6(5) 1_556 1_556 ?
O16 B8 O18 106.9(5) . 1_556 ?
O11 B8 Ba3 58.8(3) 1_455 1_456 ?
O17 B8 Ba3 49.8(3) 1_556 1_456 ?
O16 B8 Ba3 130.6(4) . 1_456 ?
O18 B8 Ba3 122.1(4) 1_556 1_456 ?
O11 B8 Ba3 118.5(4) 1_455 3_666 ?
O17 B8 Ba3 49.9(3) 1_556 3_666 ?
O16 B8 Ba3 60.1(3) . 3_666 ?
O18 B8 Ba3 132.9(4) 1_556 3_666 ?
Ba3 B8 Ba3 80.48(16) 1_456 3_666 ?
O6 B9 O19 114.2(6) . . ?
O6 B9 O18 124.0(6) . . ?
O19 B9 O18 121.7(6) . . ?
O17 B10 O21 110.6(6) . . ?
O17 B10 O19 110.3(5) . . ?
O21 B10 O19 110.6(6) . . ?
O17 B10 O20 109.0(5) . . ?
O21 B10 O20 110.4(6) . . ?
O19 B10 O20 105.8(5) . . ?
O17 B10 Ba3 52.2(3) . 1_455 ?
O21 B10 Ba3 62.2(4) . 1_455 ?
O19 B10 Ba3 145.2(4) . 1_455 ?
O20 B10 Ba3 108.5(4) . 1_455 ?
O17 B10 Ba3 123.3(4) . . ?
O21 B10 Ba3 126.0(4) . . ?
O19 B10 Ba3 49.4(3) . . ?
O20 B10 Ba3 56.4(3) . . ?
Ba3 B10 Ba3 163.7(2) 1_455 . ?
O17 B10 Ba3 49.6(3) . 3_665 ?
O21 B10 Ba3 138.5(5) . 3_665 ?
O19 B10 Ba3 110.6(4) . 3_665 ?
O20 B10 Ba3 61.1(3) . 3_665 ?
Ba3 B10 Ba3 81.45(16) 1_455 3_665 ?
Ba3 B10 Ba3 85.18(16) . 3_665 ?
O21 B11 O22 123.5(10) . 1_455 ?
O21 B11 O15 109.3(11) . . ?
O22 B11 O15 127.1(10) 1_455 . ?
O21 B11 Ba3 63.6(5) . 1_455 ?
O22 B11 Ba3 70.7(6) 1_455 1_455 ?
O15 B11 Ba3 139.3(10) . 1_455 ?
B1 O1 B4 126.7(5) . 4_576 ?
B1 O1 Ba1 91.5(4) . . ?
B4 O1 Ba1 133.6(4) 4_576 . ?
B1 O1 Ba2 136.7(4) . 4_575 ?
B4 O1 Ba2 74.9(3) 4_576 4_575 ?
Ba1 O1 Ba2 95.65(13) . 4_575 ?
B1 O2 B2 122.2(5) . . ?
B1 O2 Ba1 106.8(4) . . ?
B2 O2 Ba1 128.3(4) . . ?
B1 O3 B3 121.1(5) . . ?
B1 O3 Ba2 110.1(4) . . ?
B3 O3 Ba2 98.1(3) . . ?
B1 O3 Ba1 120.9(4) . 4_676 ?
B3 O3 Ba1 102.8(3) . 4_676 ?
Ba2 O3 Ba1 99.56(13) . 4_676 ?
B4 O4 B2 122.1(5) . . ?
B4 O4 Ba1 129.2(4) . 1_655 ?
B2 O4 Ba1 85.2(3) . 1_655 ?
B4 O4 Ba2 82.2(3) . 1_554 ?
B2 O4 Ba2 124.2(4) . 1_554 ?
Ba1 O4 Ba2 119.34(15) 1_655 1_554 ?
B3 O5 B2 127.1(5) . . ?
B3 O5 Ba1 139.3(4) . 1_655 ?
B2 O5 Ba1 89.1(3) . 1_655 ?
B9 O6 B2 129.3(5) . . ?
B9 O6 Pb1 109.8(4) . . ?
B2 O6 Pb1 105.9(4) . . ?
B9 O6 Ba1 135.8(4) . 1_655 ?
B2 O6 Ba1 74.5(3) . 1_655 ?
Pb1 O6 Ba1 93.51(14) . 1_655 ?
B3 O7 B4 120.2(5) . 4_676 ?
B3 O7 Ba2 129.9(4) . 4_675 ?
B4 O7 Ba2 89.4(3) 4_676 4_675 ?
B3 O7 Ba1 100.7(3) . 4_676 ?
B4 O7 Ba1 127.0(4) 4_676 4_676 ?
Ba2 O7 Ba1 88.40(12) 4_675 4_676 ?
B5 O8 B3 122.0(5) . . ?
B5 O8 Ba2 112.8(4) . . ?
B3 O8 Ba2 106.8(3) . . ?
B5 O9 B4 120.8(5) . 4_676 ?
B5 O9 Ba2 101.2(4) . 1_655 ?
B4 O9 Ba2 132.1(4) 4_676 1_655 ?
B5 O10 B6 123.1(5) . . ?
B5 O10 Ba1 130.7(4) . 1_656 ?
B6 O10 Ba1 100.3(4) . 1_656 ?
B5 O10 Ba2 91.2(4) . 1_655 ?
B6 O10 Ba2 119.1(4) . 1_655 ?
Ba1 O10 Ba2 86.47(12) 1_656 1_655 ?
B6 O11 B8 118.9(5) . 1_655 ?
B6 O11 Ba3 130.0(4) . 1_556 ?
B8 O11 Ba3 96.0(4) 1_655 1_556 ?
B6 O11 Ba1 94.2(4) . 1_656 ?
B8 O11 Ba1 99.6(4) 1_655 1_656 ?
Ba3 O11 Ba1 115.39(15) 1_556 1_656 ?
B6 O12 Ba2 130.7(4) . . ?
B7 O13 B6 117.1(5) 1_655 . ?
B7 O13 Pb1 122.7(4) 1_655 . ?
B6 O13 Pb1 113.9(4) . . ?
B7 O14 Ba2 109.6(5) . . ?
B7 O15 B11 119.6(10) . . ?
B7 O15 Ba3 92.1(6) . 3_666 ?
B11 O15 Ba3 145.6(9) . 3_666 ?
B7 O16 B8 126.8(6) . . ?
B7 O16 Ba3 98.8(4) . 3_666 ?
B8 O16 Ba3 94.7(4) . 3_666 ?
B7 O16 Ba2 92.8(4) . . ?
B8 O16 Ba2 94.0(4) . . ?
Ba3 O16 Ba2 157.09(18) 3_666 . ?
B10 O17 B8 125.9(5) . 1_554 ?
B10 O17 Ba3 102.8(4) . 1_455 ?
B8 O17 Ba3 105.7(4) 1_554 1_455 ?
B10 O17 Ba3 106.8(4) . 3_665 ?
B8 O17 Ba3 106.0(4) 1_554 3_665 ?
Ba3 O17 Ba3 108.83(16) 1_455 3_665 ?
B9 O18 B8 119.7(5) . 1_554 ?
B9 O18 Ba1 122.2(4) . . ?
B8 O18 Ba1 103.8(3) 1_554 . ?
B9 O18 Ba2 114.8(4) . 1_554 ?
B8 O18 Ba2 102.5(3) 1_554 1_554 ?
Ba1 O18 Ba2 88.07(12) . 1_554 ?
B9 O19 B10 118.5(5) . . ?
B9 O19 Ba3 130.2(5) . . ?
B10 O19 Ba3 106.0(4) . . ?
B10 O20 Ba3 98.2(4) . . ?
B10 O20 Ba3 93.3(4) . 3_665 ?
Ba3 O20 Ba3 103.88(16) . 3_665 ?
B11 O21 B10 135.7(9) . . ?
B11 O21 Ba3 91.6(6) . 1_455 ?
B10 O21 Ba3 91.4(4) . 1_455 ?
B11 O22 Pb1 116.8(7) 1_655 . ?
B11 O22 Ba1 138.6(8) 1_655 1_655 ?
Pb1 O22 Ba1 101.5(4) . 1_655 ?
B11 O22 Ba3 83.3(7) 1_655 . ?
Pb1 O22 Ba3 96.6(3) . . ?
Ba1 O22 Ba3 108.1(2) 1_655 . ?
Pb1 O23 Ba3 99.2(3) . . ?

loop_
_geom_bond_atom_site_label_1
_geom_bond_atom_site_label_2
_geom_bond_distance
_geom_bond_site_symmetry_2
_geom_bond_publ_flag
Ba1 O2 2.705(5) . ?
Ba1 O5 2.723(5) 1_455 ?
Ba1 O4 2.825(4) 1_455 ?
Ba1 O10 2.825(5) 1_454 ?
Ba1 O18 2.865(5) . ?
Ba1 O3 2.977(4) 4_575 ?
Ba1 O11 3.012(5) 1_454 ?
Ba1 O1 3.044(5) . ?
Ba1 O7 3.067(4) 4_575 ?
Ba1 B2 3.069(7) 1_455 ?
Ba1 O22 3.072(11) 1_455 ?
Ba1 O6 3.112(5) 1_455 ?
Ba2 O12 2.680(5) . ?
Ba2 O14 2.690(10) . ?
Ba2 O7 2.693(4) 4_576 ?
Ba2 O8 2.749(5) . ?
Ba2 O9 2.830(5) 1_455 ?
Ba2 O4 2.903(5) 1_556 ?
Ba2 O18 2.925(5) 1_556 ?
Ba2 O3 2.969(5) . ?
Ba2 O10 3.045(5) 1_455 ?
Ba2 B4 3.058(7) 1_556 ?
Ba2 O1 3.082(5) 4_676 ?
Ba2 O16 3.165(5) . ?
Ba3 O17 2.682(5) 1_655 ?
Ba3 O19 2.698(5) . ?
Ba3 O17 2.732(5) 3_665 ?
Ba3 O23 2.809(9) . ?
Ba3 O20 2.872(5) . ?
Ba3 O11 2.908(5) 1_554 ?
Ba3 O21 2.930(7) 1_655 ?
Ba3 O16 2.986(5) 3_666 ?
Ba3 O20 3.013(5) 3_665 ?
Ba3 O22 3.108(9) . ?
Ba3 O15 3.159(12) 3_666 ?
Ba3 B11 3.270(13) 1_655 ?
Pb1 O22 2.301(8) . ?
Pb1 O13 2.427(5) . ?
Pb1 O23 2.539(9) . ?
Pb1 O6 2.621(5) . ?
Pb1 Ba1 4.1898(5) 1_655 ?
B1 O1 1.368(8) . ?
B1 O2 1.371(8) . ?
B1 O3 1.380(8) . ?
B2 O4 1.459(8) . ?
B2 O5 1.460(8) . ?
B2 O2 1.465(8) . ?
B2 O6 1.480(8) . ?
B2 Ba1 3.069(7) 1_655 ?
B3 O5 1.440(8) . ?
B3 O7 1.440(8) . ?
B3 O3 1.507(8) . ?
B3 O8 1.535(8) . ?
B4 O4 1.433(8) . ?
B4 O7 1.476(8) 4_575 ?
B4 O9 1.477(8) 4_575 ?
B4 O1 1.504(8) 4_675 ?
B4 Ba2 3.058(7) 1_554 ?
B5 O9 1.354(8) . ?
B5 O10 1.369(8) . ?
B5 O8 1.376(8) . ?
B5 Ba2 3.365(7) 1_655 ?
B6 O11 1.433(8) . ?
B6 O12 1.454(8) . ?
B6 O10 1.502(8) . ?
B6 O13 1.504(8) . ?
B6 Ba1 3.428(7) 1_656 ?
B7 O15 1.383(11) . ?
B7 O16 1.416(9) . ?
B7 O13 1.452(9) 1_455 ?
B7 O14 1.557(13) . ?
B8 O11 1.451(8) 1_455 ?
B8 O17 1.458(8) 1_556 ?
B8 O16 1.469(8) . ?
B8 O18 1.530(8) 1_556 ?
B8 Ba3 3.382(7) 1_456 ?
B8 Ba3 3.434(7) 3_666 ?
B9 O6 1.355(8) . ?
B9 O19 1.370(8) . ?
B9 O18 1.377(8) . ?
B10 O17 1.438(8) . ?
B10 O21 1.476(9) . ?
B10 O19 1.477(9) . ?
B10 O20 1.483(8) . ?
B10 Ba3 3.312(7) 1_455 ?
B10 Ba3 3.435(7) 3_665 ?
B11 O21 1.372(15) . ?
B11 O22 1.441(19) 1_455 ?
B11 O15 1.465(15) . ?
B11 Ba3 3.270(13) 1_455 ?
O1 B4 1.504(8) 4_576 ?
O1 Ba2 3.082(5) 4_575 ?
O3 Ba1 2.977(4) 4_676 ?
O4 Ba1 2.825(4) 1_655 ?
O4 Ba2 2.903(5) 1_554 ?
O5 Ba1 2.723(5) 1_655 ?
O6 Ba1 3.112(5) 1_655 ?
O7 B4 1.476(8) 4_676 ?
O7 Ba2 2.693(4) 4_675 ?
O7 Ba1 3.067(4) 4_676 ?
O9 B4 1.477(8) 4_676 ?
O9 Ba2 2.830(5) 1_655 ?
O10 Ba1 2.825(5) 1_656 ?
O10 Ba2 3.045(5) 1_655 ?
O11 B8 1.451(8) 1_655 ?
O11 Ba3 2.908(5) 1_556 ?
O11 Ba1 3.012(5) 1_656 ?
O13 B7 1.452(9) 1_655 ?
O15 Ba3 3.159(11) 3_666 ?
O16 Ba3 2.986(5) 3_666 ?
O17 B8 1.458(8) 1_554 ?
O17 Ba3 2.682(5) 1_455 ?
O17 Ba3 2.732(5) 3_665 ?
O18 B8 1.530(8) 1_554 ?
O18 Ba2 2.924(5) 1_554 ?
O20 Ba3 3.013(5) 3_665 ?
O21 Ba3 2.930(7) 1_455 ?
O22 B11 1.441(19) 1_655 ?
O22 Ba1 3.072(11) 1_655 ?
